data_7701985
loop_
_publ_author_name
'Mu, Ying'
'Song, Tingting'
'Liu, Ning'
'Tong, Xiaobo'
'Li, Feng'
'Mu, Xiaoyue'

_publ_section_title
;
 Half-Sandwich Rare-Earth Metal Complexes Bearing a C5Me4-C6H4-o-CH2NMe2
 Ligand: Synthesis, Characterization and Catalytic Properties for
 Isoprene, 1-Hexene and MMA Polymerization
;
_journal_name_full 'Dalton Transactions'
_journal_paper_doi 10.1039/C9DT04029C
_journal_year 2019
_chemical_formula_moiety 'C36 H64 B4 N2 Nd2'
_chemical_formula_sum 'C36 H64 B4 N2 Nd2'
_chemical_formula_weight 856.61
_space_group_crystal_system monoclinic
_space_group_IT_number 14
_space_group_name_Hall '-P 2ybc'
_space_group_name_H-M_alt 'P 1 21/c 1'
_atom_sites_solution_hydrogens mixed
_audit_creation_date 2019-08-15
_audit_creation_method
;
Olex2 1.2
(compiled 2018.05.29 svn.r3508 for OlexSys, GUI svn.r5506)
;
_audit_update_record
;
2019-09-23 deposited with the CCDC.	2019-11-18 downloaded from the CCDC.
;
_cell_angle_alpha 90
_cell_angle_beta 99.094(11)
_cell_angle_gamma 90
_cell_formula_units_Z 4
_cell_length_a 8.732(6)
_cell_length_b 22.278(14)
_cell_length_c 24.533(16)
_cell_measurement_reflns_used 5015
_cell_measurement_temperature 273(2)
_cell_measurement_theta_max 26.37
_cell_measurement_theta_min 2.48
_cell_volume 4712(5)
_computing_cell_refinement 'SAINT v6.45A (Bruker, 2003)'
_computing_data_reduction 'SAINT v6.45A (Bruker, 2003)'
_computing_molecular_graphics 'Olex2 (Dolomanov et al., 2009)'
_computing_publication_material 'Olex2 (Dolomanov et al., 2009)'
_computing_structure_refinement 'ShelXL (Sheldrick, 2015)'
_diffrn_ambient_temperature 273.15
_diffrn_measured_fraction_theta_full 0.998
_diffrn_measured_fraction_theta_max 0.998
_diffrn_measurement_device_type 'CCD area detector'
_diffrn_measurement_method 'phi and omega scans'
_diffrn_radiation_monochromator graphite
_diffrn_radiation_type MoK\a
_diffrn_radiation_wavelength 0.71073
_diffrn_reflns_av_R_equivalents 0.0265
_diffrn_reflns_av_unetI/netI 0.0319
_diffrn_reflns_Laue_measured_fraction_full 0.998
_diffrn_reflns_Laue_measured_fraction_max 0.998
_diffrn_reflns_limit_h_max 10
_diffrn_reflns_limit_h_min -10
_diffrn_reflns_limit_k_max 27
_diffrn_reflns_limit_k_min -27
_diffrn_reflns_limit_l_max 20
_diffrn_reflns_limit_l_min -30
_diffrn_reflns_number 26636
_diffrn_reflns_point_group_measured_fraction_full 0.998
_diffrn_reflns_point_group_measured_fraction_max 0.998
_diffrn_reflns_theta_full 25.242
_diffrn_reflns_theta_max 26.387
_diffrn_reflns_theta_min 1.681
_exptl_absorpt_coefficient_mu 2.200
_exptl_absorpt_correction_type none
_exptl_crystal_colour blue
_exptl_crystal_colour_primary blue
_exptl_crystal_density_diffrn 1.207
_exptl_crystal_description block
_exptl_crystal_F_000 1736
_exptl_crystal_size_max 0.23
_exptl_crystal_size_mid 0.17
_exptl_crystal_size_min 0.12
_refine_diff_density_max 0.774
_refine_diff_density_min -0.384
_refine_diff_density_rms 0.072
_refine_ls_extinction_method none
_refine_ls_goodness_of_fit_ref 1.027
_refine_ls_hydrogen_treatment mixed
_refine_ls_matrix_type full
_refine_ls_number_parameters 473
_refine_ls_number_reflns 9621
_refine_ls_number_restraints 3
_refine_ls_restrained_S_all 1.027
_refine_ls_R_factor_all 0.0363
_refine_ls_R_factor_gt 0.0292
_refine_ls_shift/su_max 0.003
_refine_ls_shift/su_mean 0.000
_refine_ls_structure_factor_coef Fsqd
_refine_ls_weighting_details 'w=1/[\s^2^(Fo^2^)+(0.0403P)^2^] where P=(Fo^2^+2Fc^2^)/3'
_refine_ls_weighting_scheme calc
_refine_ls_wR_factor_gt 0.0710
_refine_ls_wR_factor_ref 0.0741
_reflns_Friedel_coverage 0.000
_reflns_number_gt 8137
_reflns_number_total 9621
_reflns_threshold_expression 'I > 2\s(I)'
_cod_data_source_file c9dt04029c2.cif
_cod_data_source_block 1_sq
_cod_database_code 7701985
_shelx_shelxl_version_number 2014/7
_shelx_space_group_comment
;
The symmetry employed for this shelxl refinement is uniquely defined
by the following loop, which should always be used as a source of
symmetry information in preference to the above space-group names.
They are only intended as comments.
;
_shelx_estimated_absorpt_t_max 0.778
_shelx_estimated_absorpt_t_min 0.632
_olex2_refinement_description
;
1. Fixed Uiso
 At 1.2 times of:
  All C(H) groups, All C(H,H) groups
 At 1.5 times of:
  All C(H,H,H) groups
2. Restrained distances
 B3-H3B
 1.1 with sigma of 0.02
 B3-H3D
 1.1 with sigma of 0.02
 B3-H3A
 1.1 with sigma of 0.02
3.a Secondary CH2 refined with riding coordinates:
 C16(H16A,H16B), C34(H34A,H34B)
3.b Aromatic/amide H refined with riding coordinates:
 C2(H2), C5(H5), C20(H20), C4(H4), C23(H23), C3(H3), C21(H21), C22(H22)
3.c Idealised Me refined as rotating group:
 C18(H18A,H18B,H18C), C17(H17A,H17B,H17C), C33(H33A,H33B,H33C), C14(H14A,H14B,
 H14C), C15(H15A,H15B,H15C), C12(H12A,H12B,H12C), C30(H30A,H30B,H30C), C13(H13A,
 H13B,H13C), C32(H32A,H32B,H32C), C31(H31A,H31B,H31C), C35(H35A,H35B,H35C),
 C36(H36A,H36B,H36C)
;
_olex2_submission_special_instructions 'No special instructions were received'

loop_
_space_group_symop_operation_xyz
'x, y, z'
'-x, y+1/2, -z+1/2'
'-x, -y, -z'
'x, -y-1/2, z-1/2'

loop_
_atom_site_label
_atom_site_type_symbol
_atom_site_fract_x
_atom_site_fract_y
_atom_site_fract_z
_atom_site_U_iso_or_equiv
_atom_site_adp_type
_atom_site_occupancy
_atom_site_site_symmetry_order
_atom_site_calc_flag
_atom_site_refinement_flags_posn
Nd1 Nd 0.16699(2) 0.55647(2) 0.32969(2) 0.03851(6) Uani 1 1 d .
Nd2 Nd 0.20145(2) 0.45237(2) 0.17627(2) 0.03966(6) Uani 1 1 d .
C7 C 0.0837(3) 0.64165(12) 0.39748(12) 0.0423(7) Uani 1 1 d .
N1 N -0.0707(3) 0.51155(10) 0.36886(10) 0.0450(6) Uani 1 1 d .
C1 C -0.0325(3) 0.63548(13) 0.43571(12) 0.0461(7) Uani 1 1 d .
N2 N 0.4482(3) 0.38349(11) 0.20003(11) 0.0518(6) Uani 1 1 d .
C29 C 0.3014(3) 0.49197(13) 0.08262(12) 0.0460(7) Uani 1 1 d .
C19 C 0.4072(4) 0.38497(13) 0.06755(14) 0.0493(7) Uani 1 1 d .
C9 C 0.3161(3) 0.65698(12) 0.36832(12) 0.0441(7) Uani 1 1 d .
C8 C 0.2460(3) 0.63622(12) 0.41239(12) 0.0442(7) Uani 1 1 d .
C10 C 0.1965(3) 0.67667(12) 0.32574(12) 0.0436(7) Uani 1 1 d .
C27 C 0.0421(4) 0.46917(15) 0.07439(12) 0.0477(7) Uani 1 1 d .
C25 C 0.2834(3) 0.42852(13) 0.07703(12) 0.0447(7) Uani 1 1 d .
C11 C 0.0527(3) 0.66753(12) 0.34407(12) 0.0429(7) Uani 1 1 d .
C28 C 0.1523(4) 0.51675(14) 0.08117(12) 0.0489(7) Uani 1 1 d .
C18 C -0.0587(5) 0.44618(13) 0.36013(17) 0.0670(10) Uani 1 1 d .
H18A H -0.1452 0.4263 0.3721 0.100 Uiso 1 1 calc GR
H18B H 0.0361 0.4315 0.3810 0.100 Uiso 1 1 calc GR
H18C H -0.0592 0.4383 0.3216 0.100 Uiso 1 1 calc GR
C6 C -0.1017(3) 0.58183(14) 0.44890(12) 0.0464(7) Uani 1 1 d .
C26 C 0.1237(3) 0.41496(13) 0.07123(12) 0.0449(7) Uani 1 1 d .
C16 C -0.0599(4) 0.52116(13) 0.42958(12) 0.0492(7) Uani 1 1 d .
H16A H 0.0458 0.5125 0.4466 0.059 Uiso 1 1 calc R
H16B H -0.1263 0.4919 0.4435 0.059 Uiso 1 1 calc R
C34 C 0.5653(4) 0.39817(15) 0.16426(14) 0.0614(9) Uani 1 1 d .
H34A H 0.6664 0.3851 0.1826 0.074 Uiso 1 1 calc R
H34B H 0.5693 0.4414 0.1601 0.074 Uiso 1 1 calc R
B3 B 0.3675(4) 0.54693(16) 0.24032(16) 0.0432(8) Uani 1 1 d D
C17 C -0.2249(4) 0.53193(16) 0.34087(15) 0.0635(9) Uani 1 1 d .
H17A H -0.2371 0.5217 0.3024 0.095 Uiso 1 1 calc GR
H17B H -0.2329 0.5747 0.3447 0.095 Uiso 1 1 calc GR
H17C H -0.3046 0.5127 0.3574 0.095 Uiso 1 1 calc GR
C33 C 0.0533(4) 0.35322(14) 0.06043(14) 0.0607(9) Uani 1 1 d .
H33A H -0.0377 0.3500 0.0777 0.091 Uiso 1 1 calc GR
H33B H 0.1273 0.3233 0.0754 0.091 Uiso 1 1 calc GR
H33C H 0.0255 0.3472 0.0214 0.091 Uiso 1 1 calc GR
C2 C -0.0731(4) 0.68856(16) 0.46015(15) 0.0665(9) Uani 1 1 d .
H2 H -0.0275 0.7244 0.4518 0.080 Uiso 1 1 calc R
C14 C 0.4872(3) 0.66323(15) 0.36783(14) 0.0595(9) Uani 1 1 d .
H14A H 0.5231 0.7006 0.3848 0.089 Uiso 1 1 calc GR
H14B H 0.5068 0.6625 0.3304 0.089 Uiso 1 1 calc GR
H14C H 0.5412 0.6306 0.3880 0.089 Uiso 1 1 calc GR
C24 C 0.5343(4) 0.36996(14) 0.10744(14) 0.0537(8) Uani 1 1 d .
C15 C 0.2158(4) 0.70573(14) 0.27206(14) 0.0607(9) Uani 1 1 d .
H15A H 0.1435 0.6884 0.2427 0.091 Uiso 1 1 calc GR
H15B H 0.3196 0.6993 0.2650 0.091 Uiso 1 1 calc GR
H15C H 0.1966 0.7480 0.2741 0.091 Uiso 1 1 calc GR
C5 C -0.2097(3) 0.58437(16) 0.48503(13) 0.0552(8) Uani 1 1 d .
H5 H -0.2583 0.5491 0.4933 0.066 Uiso 1 1 calc R
C12 C -0.1031(4) 0.68852(14) 0.31476(14) 0.0598(9) Uani 1 1 d .
H12A H -0.0956 0.7296 0.3038 0.090 Uiso 1 1 calc GR
H12B H -0.1784 0.6852 0.3392 0.090 Uiso 1 1 calc GR
H12C H -0.1343 0.6641 0.2827 0.090 Uiso 1 1 calc GR
C30 C 0.4486(4) 0.52716(16) 0.08166(15) 0.0657(10) Uani 1 1 d .
H30A H 0.4281 0.5598 0.0559 0.099 Uiso 1 1 calc GR
H30B H 0.5261 0.5013 0.0706 0.099 Uiso 1 1 calc GR
H30C H 0.4851 0.5428 0.1178 0.099 Uiso 1 1 calc GR
C20 C 0.3924(4) 0.35776(16) 0.01635(14) 0.0642(9) Uani 1 1 d .
H20 H 0.3091 0.3680 -0.0106 0.077 Uiso 1 1 calc R
C13 C 0.3295(4) 0.61750(15) 0.46861(13) 0.0604(9) Uani 1 1 d .
H13A H 0.4121 0.5904 0.4642 0.091 Uiso 1 1 calc GR
H13B H 0.2579 0.5979 0.4887 0.091 Uiso 1 1 calc GR
H13C H 0.3715 0.6524 0.4886 0.091 Uiso 1 1 calc GR
C32 C -0.1317(4) 0.47656(17) 0.06815(15) 0.0657(9) Uani 1 1 d .
H32A H -0.1695 0.4944 0.0330 0.099 Uiso 1 1 calc GR
H32B H -0.1569 0.5020 0.0971 0.099 Uiso 1 1 calc GR
H32C H -0.1792 0.4380 0.0704 0.099 Uiso 1 1 calc GR
C31 C 0.1163(4) 0.58298(15) 0.08158(16) 0.0682(10) Uani 1 1 d .
H31A H 0.1581 0.5996 0.1169 0.102 Uiso 1 1 calc GR
H31B H 0.0059 0.5887 0.0748 0.102 Uiso 1 1 calc GR
H31C H 0.1619 0.6028 0.0533 0.102 Uiso 1 1 calc GR
C4 C -0.2466(4) 0.63679(18) 0.50869(14) 0.0678(10) Uani 1 1 d .
H4 H -0.3177 0.6369 0.5332 0.081 Uiso 1 1 calc R
B2 B -0.0291(5) 0.5365(2) 0.22259(18) 0.0558(10) Uani 1 1 d .
C23 C 0.6407(4) 0.32689(15) 0.09458(17) 0.0691(10) Uani 1 1 d .
H23 H 0.7249 0.3163 0.1210 0.083 Uiso 1 1 calc R
C3 C -0.1780(4) 0.68927(18) 0.49607(16) 0.0756(11) Uani 1 1 d .
H3 H -0.2028 0.7252 0.5119 0.091 Uiso 1 1 calc R
C35 C 0.4146(4) 0.31725(15) 0.19805(17) 0.0724(11) Uani 1 1 d .
H35A H 0.3643 0.3065 0.1617 0.109 Uiso 1 1 calc GR
H35B H 0.3481 0.3076 0.2244 0.109 Uiso 1 1 calc GR
H35C H 0.5101 0.2954 0.2067 0.109 Uiso 1 1 calc GR
B1 B 0.3632(5) 0.4816(2) 0.3870(2) 0.0616(11) Uani 1 1 d .
C36 C 0.5159(4) 0.39752(19) 0.25736(14) 0.0787(12) Uani 1 1 d .
H36A H 0.6054 0.3728 0.2684 0.118 Uiso 1 1 calc GR
H36B H 0.4406 0.3900 0.2811 0.118 Uiso 1 1 calc GR
H36C H 0.5459 0.4390 0.2600 0.118 Uiso 1 1 calc GR
C21 C 0.4989(5) 0.31565(17) 0.00422(18) 0.0769(11) Uani 1 1 d .
H21 H 0.4869 0.2979 -0.0305 0.092 Uiso 1 1 calc R
C22 C 0.6221(5) 0.30031(16) 0.04373(19) 0.0773(11) Uani 1 1 d .
H22 H 0.6931 0.2717 0.0359 0.093 Uiso 1 1 calc R
B4 B 0.0316(6) 0.3692(2) 0.2133(2) 0.0676(12) Uani 1 1 d .
H4A H 0.120(4) 0.3892(15) 0.2463(14) 0.076(11) Uiso 1 1 d .
H1A H 0.290(4) 0.4598(14) 0.3499(15) 0.071(11) Uiso 1 1 d .
H2A H 0.008(3) 0.5342(13) 0.1851(13) 0.052(8) Uiso 1 1 d .
H2B H 0.024(4) 0.4994(14) 0.2526(13) 0.061(9) Uiso 1 1 d .
H2C H 0.002(4) 0.5775(17) 0.2460(15) 0.083(11) Uiso 1 1 d .
H4B H 0.098(4) 0.3497(14) 0.1873(14) 0.070(10) Uiso 1 1 d .
H1B H 0.409(3) 0.5213(14) 0.3713(12) 0.056(8) Uiso 1 1 d .
H1C H 0.445(5) 0.4593(15) 0.4142(16) 0.081(11) Uiso 1 1 d .
H4C H -0.037(4) 0.4054(15) 0.1903(13) 0.072(10) Uiso 1 1 d .
H3A H 0.317(5) 0.5513(14) 0.1975(9) 0.093(13) Uiso 1 1 d D
H1D H 0.268(5) 0.4986(17) 0.4091(15) 0.091(12) Uiso 1 1 d .
H2D H -0.154(5) 0.5277(17) 0.2177(16) 0.098(12) Uiso 1 1 d .
H4D H -0.047(4) 0.3354(16) 0.2247(14) 0.083(11) Uiso 1 1 d .
H3B H 0.337(4) 0.5851(12) 0.2614(13) 0.088(12) Uiso 1 1 d D
H3C H 0.336(4) 0.5091(14) 0.2586(13) 0.064(10) Uiso 1 1 d .
H3D H 0.492(2) 0.5439(18) 0.2450(18) 0.123(17) Uiso 1 1 d D

loop_
_atom_site_aniso_label
_atom_site_aniso_U_11
_atom_site_aniso_U_22
_atom_site_aniso_U_33
_atom_site_aniso_U_23
_atom_site_aniso_U_13
_atom_site_aniso_U_12
Nd1 0.03670(9) 0.03691(9) 0.04360(10) -0.00083(6) 0.01156(7) 0.00221(6)
Nd2 0.03766(10) 0.04017(9) 0.04211(10) -0.00051(6) 0.00925(7) 0.00167(6)
C7 0.0422(16) 0.0360(15) 0.0520(19) -0.0023(13) 0.0172(13) 0.0024(12)
N1 0.0391(13) 0.0428(13) 0.0552(16) 0.0011(11) 0.0141(11) -0.0015(10)
C1 0.0419(16) 0.0510(17) 0.0475(18) -0.0036(14) 0.0141(13) 0.0099(14)
N2 0.0456(15) 0.0509(15) 0.0593(17) 0.0008(12) 0.0097(12) 0.0080(12)
C29 0.0487(18) 0.0453(16) 0.0466(18) 0.0019(13) 0.0158(13) -0.0013(14)
C19 0.0452(18) 0.0468(17) 0.060(2) -0.0026(15) 0.0217(15) -0.0034(14)
C9 0.0366(15) 0.0415(16) 0.0550(19) -0.0056(14) 0.0095(13) -0.0010(12)
C8 0.0445(17) 0.0409(15) 0.0480(18) -0.0060(13) 0.0095(13) 0.0024(13)
C10 0.0445(16) 0.0331(14) 0.0558(19) 0.0000(13) 0.0157(14) 0.0023(12)
C27 0.0417(17) 0.0601(19) 0.0408(17) 0.0013(14) 0.0055(13) 0.0056(15)
C25 0.0461(17) 0.0479(16) 0.0419(17) -0.0011(13) 0.0124(13) 0.0016(14)
C11 0.0411(16) 0.0335(14) 0.0550(19) -0.0004(13) 0.0100(13) 0.0042(12)
C28 0.0541(19) 0.0490(18) 0.0455(18) 0.0059(14) 0.0136(14) 0.0093(15)
C18 0.074(3) 0.0469(19) 0.086(3) -0.0098(17) 0.032(2) -0.0125(16)
C6 0.0416(17) 0.0524(18) 0.0460(18) 0.0041(14) 0.0093(13) 0.0060(14)
C26 0.0434(17) 0.0517(17) 0.0399(17) -0.0025(13) 0.0079(13) -0.0013(14)
C16 0.0480(18) 0.0511(18) 0.0520(19) 0.0089(15) 0.0190(14) 0.0012(14)
C34 0.0414(18) 0.064(2) 0.078(3) 0.0040(18) 0.0057(16) 0.0056(15)
B3 0.043(2) 0.0400(19) 0.049(2) -0.0034(15) 0.0148(16) -0.0054(15)
C17 0.0401(18) 0.085(2) 0.068(2) -0.0044(19) 0.0139(16) -0.0039(17)
C33 0.057(2) 0.064(2) 0.060(2) -0.0097(17) 0.0067(16) -0.0088(16)
C2 0.071(2) 0.056(2) 0.080(3) -0.0100(18) 0.036(2) 0.0049(18)
C14 0.0416(18) 0.065(2) 0.073(2) -0.0034(17) 0.0127(16) -0.0086(15)
C24 0.0470(18) 0.0538(19) 0.064(2) -0.0030(16) 0.0195(16) -0.0004(15)
C15 0.064(2) 0.0502(19) 0.072(2) 0.0124(17) 0.0222(17) -0.0010(16)
C5 0.0447(18) 0.072(2) 0.052(2) 0.0053(17) 0.0163(15) 0.0067(16)
C12 0.055(2) 0.0553(19) 0.070(2) 0.0120(17) 0.0116(16) 0.0136(16)
C30 0.062(2) 0.055(2) 0.085(3) 0.0038(18) 0.0277(19) -0.0087(17)
C20 0.066(2) 0.072(2) 0.059(2) -0.0116(18) 0.0228(17) 0.0031(18)
C13 0.054(2) 0.072(2) 0.055(2) -0.0081(17) 0.0049(15) 0.0008(17)
C32 0.051(2) 0.085(2) 0.059(2) -0.0008(19) 0.0029(16) 0.0118(18)
C31 0.075(2) 0.053(2) 0.078(3) 0.0171(18) 0.0182(19) 0.0176(18)
C4 0.054(2) 0.095(3) 0.059(2) -0.004(2) 0.0234(17) 0.011(2)
B2 0.051(2) 0.070(3) 0.045(2) -0.009(2) 0.0046(18) 0.012(2)
C23 0.054(2) 0.063(2) 0.097(3) -0.003(2) 0.031(2) 0.0093(17)
C3 0.074(3) 0.078(3) 0.082(3) -0.025(2) 0.033(2) 0.012(2)
C35 0.074(3) 0.052(2) 0.094(3) 0.0108(19) 0.023(2) 0.0163(18)
B1 0.056(2) 0.058(2) 0.073(3) 0.019(2) 0.017(2) 0.017(2)
C36 0.074(3) 0.101(3) 0.056(2) -0.004(2) -0.0065(19) 0.029(2)
C21 0.085(3) 0.073(2) 0.083(3) -0.024(2) 0.046(2) -0.006(2)
C22 0.069(3) 0.058(2) 0.115(4) -0.009(2) 0.045(2) 0.0082(19)
B4 0.057(3) 0.056(3) 0.092(4) 0.009(2) 0.023(3) -0.008(2)

loop_
_atom_type_symbol
_atom_type_description
_atom_type_scat_dispersion_real
_atom_type_scat_dispersion_imag
_atom_type_scat_source
C C 0.0033 0.0016 'International Tables Vol C Tables 4.2.6.8 and 6.1.1.4'
H H 0.0000 0.0000 'International Tables Vol C Tables 4.2.6.8 and 6.1.1.4'
B B 0.0013 0.0007 'International Tables Vol C Tables 4.2.6.8 and 6.1.1.4'
N N 0.0061 0.0033 'International Tables Vol C Tables 4.2.6.8 and 6.1.1.4'
Nd Nd -0.1943 3.0179 'International Tables Vol C Tables 4.2.6.8 and 6.1.1.4'

loop_
_geom_angle_atom_site_label_1
_geom_angle_atom_site_label_2
_geom_angle_atom_site_label_3
_geom_angle
C7 Nd1 C8 30.31(9)
C7 Nd1 C11 30.39(9)
C7 Nd1 B3 137.76(9)
C7 Nd1 B2 118.86(11)
N1 Nd1 C7 74.70(9)
N1 Nd1 C9 123.84(8)
N1 Nd1 C8 95.67(9)
N1 Nd1 C10 118.60(8)
N1 Nd1 C11 88.37(9)
N1 Nd1 B3 145.36(9)
N1 Nd1 B2 83.47(12)
N1 Nd1 B1 92.77(12)
C9 Nd1 C7 50.14(9)
C9 Nd1 C8 30.16(9)
C9 Nd1 C10 30.72(9)
C9 Nd1 C11 50.32(9)
C9 Nd1 B3 90.60(10)
C9 Nd1 B2 128.61(12)
C8 Nd1 C11 50.08(9)
C8 Nd1 B3 118.84(10)
C8 Nd1 B2 144.63(10)
C10 Nd1 C7 50.17(9)
C10 Nd1 C8 50.14(9)
C10 Nd1 C11 30.32(8)
C10 Nd1 B3 88.52(9)
C10 Nd1 B2 99.45(11)
C11 Nd1 B3 115.21(9)
C11 Nd1 B2 94.60(11)
B2 Nd1 B3 70.29(13)
B1 Nd1 C7 109.43(13)
B1 Nd1 C9 95.84(13)
B1 Nd1 C8 87.05(13)
B1 Nd1 C10 126.26(13)
B1 Nd1 C11 136.93(13)
B1 Nd1 B3 86.57(13)
B1 Nd1 B2 128.32(14)
N2 Nd2 C29 90.87(9)
N2 Nd2 C27 124.89(9)
N2 Nd2 C25 76.14(9)
N2 Nd2 C28 120.70(9)
N2 Nd2 C26 96.04(9)
N2 Nd2 B3 88.96(10)
N2 Nd2 B2 145.92(10)
C29 Nd2 B3 91.28(10)
C29 Nd2 B2 115.25(11)
C27 Nd2 C29 50.20(10)
C27 Nd2 C25 50.23(10)
C27 Nd2 C28 30.56(9)
C27 Nd2 C26 30.41(9)
C27 Nd2 B3 123.21(11)
C27 Nd2 B2 89.19(11)
C25 Nd2 C29 30.47(9)
C25 Nd2 C28 49.95(9)
C25 Nd2 B3 117.02(10)
C25 Nd2 B2 137.02(10)
C28 Nd2 C29 30.01(9)
C28 Nd2 B3 94.59(11)
C28 Nd2 B2 88.40(11)
C26 Nd2 C29 50.21(9)
C26 Nd2 C25 30.38(9)
C26 Nd2 C28 50.13(10)
C26 Nd2 B3 141.10(10)
C26 Nd2 B2 117.30(10)
B3 Nd2 B2 69.96(12)
B4 Nd2 N2 89.96(13)
B4 Nd2 C29 142.45(14)
B4 Nd2 C27 100.49(14)
B4 Nd2 C25 114.73(14)
B4 Nd2 C28 130.49(14)
B4 Nd2 C26 92.39(14)
B4 Nd2 B3 126.27(15)
B4 Nd2 B2 82.21(16)
C1 C7 Nd1 126.78(19)
C8 C7 Nd1 75.05(16)
C8 C7 C1 125.7(3)
C8 C7 C11 108.2(2)
C11 C7 Nd1 75.35(16)
C11 C7 C1 124.6(3)
C18 N1 Nd1 104.17(19)
C18 N1 C16 106.9(2)
C18 N1 C17 108.3(3)
C16 N1 Nd1 112.48(17)
C17 N1 Nd1 115.31(19)
C17 N1 C16 109.1(2)
C6 C1 C7 125.8(3)
C2 C1 C7 115.8(3)
C2 C1 C6 118.4(3)
C34 N2 Nd2 110.89(18)
C34 N2 C35 110.2(3)
C35 N2 Nd2 114.59(19)
C36 N2 Nd2 106.20(19)
C36 N2 C34 107.9(3)
C36 N2 C35 106.6(3)
C25 C29 Nd2 73.47(16)
C25 C29 C30 126.5(3)
C28 C29 Nd2 74.39(18)
C28 C29 C25 107.4(3)
C28 C29 C30 125.6(3)
C30 C29 Nd2 124.6(2)
C24 C19 C25 123.9(3)
C20 C19 C25 117.3(3)
C20 C19 C24 118.7(3)
C8 C9 Nd1 75.57(16)
C8 C9 C10 107.9(3)
C8 C9 C14 126.3(3)
C10 C9 Nd1 74.91(16)
C10 C9 C14 125.5(3)
C14 C9 Nd1 120.1(2)
C7 C8 Nd1 74.64(16)
C7 C8 C13 125.4(3)
C9 C8 Nd1 74.27(17)
C9 C8 C7 108.3(3)
C9 C8 C13 126.0(3)
C13 C8 Nd1 122.1(2)
C9 C10 Nd1 74.38(16)
C9 C10 C15 127.2(3)
C11 C10 Nd1 75.56(15)
C11 C10 C9 107.9(3)
C11 C10 C15 124.7(3)
C15 C10 Nd1 119.0(2)
C28 C27 Nd2 75.75(17)
C28 C27 C32 125.5(3)
C26 C27 Nd2 74.93(16)
C26 C27 C28 107.8(3)
C26 C27 C32 126.6(3)
C32 C27 Nd2 118.3(2)
C29 C25 Nd2 76.05(16)
C29 C25 C19 125.8(3)
C19 C25 Nd2 124.7(2)
C26 C25 Nd2 74.60(17)
C26 C25 C29 108.3(3)
C26 C25 C19 124.9(3)
C7 C11 Nd1 74.26(15)
C7 C11 C12 126.3(3)
C10 C11 Nd1 74.12(15)
C10 C11 C7 107.6(2)
C10 C11 C12 125.6(3)
C12 C11 Nd1 122.9(2)
C29 C28 Nd2 75.61(17)
C29 C28 C27 108.4(3)
C29 C28 C31 125.1(3)
C27 C28 Nd2 73.69(17)
C27 C28 C31 126.2(3)
C31 C28 Nd2 121.0(2)
C1 C6 C16 124.2(3)
C5 C6 C1 118.2(3)
C5 C6 C16 117.5(3)
C27 C26 Nd2 74.66(16)
C27 C26 C25 108.1(3)
C27 C26 C33 126.4(3)
C25 C26 Nd2 75.02(16)
C25 C26 C33 125.4(3)
C33 C26 Nd2 118.9(2)
N1 C16 C6 117.7(2)
N2 C34 C24 114.4(3)
Nd2 B3 Nd1 98.51(11)
C3 C2 C1 121.9(4)
C19 C24 C34 123.5(3)
C19 C24 C23 119.1(3)
C23 C24 C34 117.5(3)
C4 C5 C6 122.3(3)
C19 C20 C21 121.5(4)
C5 C4 C3 119.5(3)
Nd1 B2 Nd2 95.69(12)
C22 C23 C24 120.8(4)
C2 C3 C4 119.7(3)
C22 C21 C20 119.6(4)
C23 C22 C21 120.2(4)

loop_
_geom_bond_atom_site_label_1
_geom_bond_atom_site_label_2
_geom_bond_distance
Nd1 C7 2.698(3)
Nd1 N1 2.620(3)
Nd1 C9 2.687(3)
Nd1 C8 2.703(3)
Nd1 C10 2.693(3)
Nd1 C11 2.712(3)
Nd1 B3 3.022(4)
Nd1 B2 2.935(4)
Nd1 B1 2.633(4)
Nd2 N2 2.634(3)
Nd2 C29 2.730(3)
Nd2 C27 2.688(3)
Nd2 C25 2.697(3)
Nd2 C28 2.714(3)
Nd2 C26 2.691(3)
Nd2 B3 2.879(4)
Nd2 B2 3.095(4)
Nd2 B4 2.623(5)
C7 C1 1.493(4)
C7 C8 1.412(4)
C7 C11 1.418(4)
N1 C18 1.478(4)
N1 C16 1.493(4)
N1 C17 1.483(4)
C1 C6 1.400(4)
C1 C2 1.397(4)
N2 C34 1.486(4)
N2 C35 1.504(4)
N2 C36 1.471(4)
C29 C25 1.427(4)
C29 C28 1.409(4)
C29 C30 1.508(4)
C19 C25 1.498(4)
C19 C24 1.399(5)
C19 C20 1.382(4)
C9 C8 1.402(4)
C9 C10 1.425(4)
C9 C14 1.503(4)
C8 C13 1.513(4)
C10 C11 1.414(4)
C10 C15 1.501(4)
C27 C28 1.424(4)
C27 C26 1.411(4)
C27 C32 1.509(4)
C25 C26 1.412(4)
C11 C12 1.509(4)
C28 C31 1.509(4)
C6 C16 1.497(4)
C6 C5 1.394(4)
C26 C33 1.513(4)
C34 C24 1.514(5)
C2 C3 1.368(5)
C24 C23 1.406(4)
C5 C4 1.365(5)
C20 C21 1.386(5)
C4 C3 1.371(5)
C23 C22 1.367(5)
C21 C22 1.373(5)
